data_1514667
loop_
_publ_author_name
'Maekawa, Takehisa'
'Segawa, Yasutomo'
'Itami, Kenichiro'

_publ_section_title
;
 C--H activation route to dibenzo[a,e]pentalenes: annulation of
 arylacetylenes promoted by PdCl2--AgOTf--o-chloranil
;
_journal_issue 6
_journal_name_full 'Chemical Science'
_journal_page_first 2369
_journal_paper_doi 10.1039/c3sc50585e
_journal_volume 4
_journal_year 2013
_chemical_formula_sum 'C32 H14 F12'
_chemical_formula_weight 626.43
_chemical_name_systematic
;
?
;
_space_group_IT_number 2
_symmetry_cell_setting triclinic
_symmetry_space_group_name_Hall '-P 1'
_symmetry_space_group_name_H-M 'P -1'
_atom_sites_solution_hydrogens geom
_atom_sites_solution_primary direct
_atom_sites_solution_secondary difmap
_audit_creation_method SHELXL-97
_cell_angle_alpha 80.39(9)
_cell_angle_beta 77.65(11)
_cell_angle_gamma 71.77(10)
_cell_formula_units_Z 2
_cell_length_a 8.283(9)
_cell_length_b 12.769(18)
_cell_length_c 13.17(2)
_cell_measurement_reflns_used 2537
_cell_measurement_temperature 103(2)
_cell_measurement_theta_max 25.0041
_cell_measurement_theta_min 3.1853
_cell_volume 1285(3)
_computing_cell_refinement 'RIGAKU CrystalClear'
_computing_data_collection 'RIGAKU CrystalClear'
_computing_data_reduction 'RIGAKU CrystalClear'
_computing_molecular_graphics ORTEP-III
_computing_structure_refinement 'SHELXL-97 (Sheldrick, 1997)'
_computing_structure_solution SIR-97
_diffrn_ambient_temperature 103(2)
_diffrn_measured_fraction_theta_full 0.974
_diffrn_measured_fraction_theta_max 0.974
_diffrn_measurement_device_type
;
Saturn70 CCD (4x4 bin mode) with MicroMax-007
;
_diffrn_radiation_monochromator graphite
_diffrn_radiation_source 'fine-focus sealed tube'
_diffrn_radiation_type MoK\a
_diffrn_radiation_wavelength 0.71070
_diffrn_reflns_av_R_equivalents 0.0779
_diffrn_reflns_av_sigmaI/netI 0.1412
_diffrn_reflns_limit_h_max 9
_diffrn_reflns_limit_h_min -9
_diffrn_reflns_limit_k_max 15
_diffrn_reflns_limit_k_min -15
_diffrn_reflns_limit_l_max 15
_diffrn_reflns_limit_l_min -15
_diffrn_reflns_number 8312
_diffrn_reflns_theta_full 25.00
_diffrn_reflns_theta_max 25.00
_diffrn_reflns_theta_min 3.19
_exptl_absorpt_coefficient_mu 0.155
_exptl_absorpt_correction_T_max 0.9969
_exptl_absorpt_correction_T_min 0.9847
_exptl_absorpt_correction_type multi-scan
_exptl_absorpt_process_details 'Jacobson, R. (1998) Private communication'
_exptl_crystal_colour Yellow
_exptl_crystal_density_diffrn 1.619
_exptl_crystal_density_method 'not measured'
_exptl_crystal_description Block
_exptl_crystal_F_000 628
_exptl_crystal_size_max 0.10
_exptl_crystal_size_mid 0.05
_exptl_crystal_size_min 0.02
_refine_diff_density_max 0.773
_refine_diff_density_min -0.573
_refine_diff_density_rms 0.133
_refine_ls_extinction_method none
_refine_ls_goodness_of_fit_ref 0.984
_refine_ls_hydrogen_treatment constr
_refine_ls_matrix_type full
_refine_ls_number_parameters 397
_refine_ls_number_reflns 4401
_refine_ls_number_restraints 0
_refine_ls_restrained_S_all 0.984
_refine_ls_R_factor_all 0.1760
_refine_ls_R_factor_gt 0.1086
_refine_ls_shift/su_max 0.000
_refine_ls_shift/su_mean 0.000
_refine_ls_structure_factor_coef Fsqd
_refine_ls_weighting_details 'calc w=1/[\s^2^(Fo^2^)+(0.1912P)^2^+0.0000P] where P=(Fo^2^+2Fc^2^)/3'
_refine_ls_weighting_scheme calc
_refine_ls_wR_factor_gt 0.2672
_refine_ls_wR_factor_ref 0.3426
_reflns_number_gt 1923
_reflns_number_total 4401
_reflns_threshold_expression >2sigma(I)
_cod_data_source_file c3sc50585e.txt
_cod_data_source_block 2b
_cod_depositor_comments
;
The following automatic conversions were performed:

'_exptl_absorpt_correction_type' value 'Multi-scan' changed to
'multi-scan' according to
/usr/data/users/saulius/automatic-downloads/retrospective/RSC/lib/dictionaries/cif_core.dic
dictionary named 'cif_core.dic' version 2.4.2 from 2011-04-26.

Automatic conversion script
Id: cif_fix_values 2281 2013-09-26 08:29:07Z andrius 
;
_cod_original_sg_symbol_H-M P-1
_cod_database_code 1514667

loop_
_symmetry_equiv_pos_as_xyz
'x, y, z'
'-x, -y, -z'

loop_
_atom_site_label
_atom_site_type_symbol
_atom_site_fract_x
_atom_site_fract_y
_atom_site_fract_z
_atom_site_U_iso_or_equiv
_atom_site_adp_type
_atom_site_occupancy
_atom_site_symmetry_multiplicity
_atom_site_calc_flag
_atom_site_refinement_flags
C1 C 0.2493(8) -0.1113(5) 0.6245(5) 0.0326(15) Uani 1 1 d .
C2 C 0.2350(8) -0.1579(5) 0.7260(5) 0.0327(15) Uani 1 1 d .
H1 H 0.2368 -0.1179 0.7802 0.039 Uiso 1 1 calc R
C3 C 0.2174(8) -0.2663(5) 0.7494(5) 0.0348(15) Uani 1 1 d .
H2 H 0.2041 -0.2987 0.8200 0.042 Uiso 1 1 calc R
C4 C 0.2195(8) -0.3267(5) 0.6681(5) 0.0365(16) Uani 1 1 d .
C5 C 0.2308(8) -0.2816(5) 0.5645(5) 0.0342(15) Uani 1 1 d .
H3 H 0.2262 -0.3218 0.5111 0.041 Uiso 1 1 calc R
C6 C 0.2496(8) -0.1720(5) 0.5412(5) 0.0361(16) Uani 1 1 d .
C7 C 0.2665(8) -0.1022(5) 0.4388(5) 0.0360(16) Uani 1 1 d .
C8 C 0.2723(7) -0.0010(5) 0.4602(5) 0.0314(15) Uani 1 1 d .
C9 C 0.2607(8) 0.0005(5) 0.5725(5) 0.0337(15) Uani 1 1 d .
C10 C 0.2512(8) 0.1032(5) 0.5975(5) 0.0356(15) Uani 1 1 d .
C11 C 0.2667(8) 0.1740(5) 0.4952(5) 0.0312(15) Uani 1 1 d .
C12 C 0.2750(8) 0.2842(5) 0.4756(5) 0.0367(16) Uani 1 1 d .
H4 H 0.2688 0.3251 0.5310 0.044 Uiso 1 1 calc R
C13 C 0.2932(8) 0.3328(5) 0.3686(6) 0.0367(16) Uani 1 1 d .
C14 C 0.3086(8) 0.2729(5) 0.2867(5) 0.0353(15) Uani 1 1 d .
H5 H 0.3260 0.3058 0.2166 0.042 Uiso 1 1 calc R
C15 C 0.2984(8) 0.1612(5) 0.3080(5) 0.0360(16) Uani 1 1 d .
H6 H 0.3048 0.1205 0.2523 0.043 Uiso 1 1 calc R
C16 C 0.2786(8) 0.1121(5) 0.4123(5) 0.0337(15) Uani 1 1 d .
C17 C 0.1964(10) -0.4420(6) 0.7015(6) 0.0451(18) Uani 1 1 d .
F1 F 0.3039(5) -0.5036(3) 0.7654(3) 0.0493(11) Uani 1 1 d .
F2 F 0.0352(5) -0.4398(3) 0.7512(3) 0.0500(11) Uani 1 1 d .
F3 F 0.2281(6) -0.4997(3) 0.6173(3) 0.0541(12) Uani 1 1 d .
C18 C 0.2910(9) 0.4537(5) 0.3502(6) 0.0407(17) Uani 1 1 d .
F4 F 0.1333(5) 0.5208(3) 0.3918(3) 0.0491(11) Uani 1 1 d .
F5 F 0.4057(5) 0.4755(3) 0.3969(3) 0.0428(10) Uani 1 1 d .
F6 F 0.3197(5) 0.4896(3) 0.2492(3) 0.0499(11) Uani 1 1 d .
C19 C 0.2693(8) -0.1318(5) 0.3345(5) 0.0328(15) Uani 1 1 d .
C20 C 0.3677(8) -0.2375(5) 0.3008(6) 0.0384(17) Uani 1 1 d .
H7 H 0.4271 -0.2935 0.3480 0.046 Uiso 1 1 calc R
C21 C 0.3771(8) -0.2589(5) 0.1999(5) 0.0360(16) Uani 1 1 d .
H8 H 0.4451 -0.3288 0.1778 0.043 Uiso 1 1 calc R
C22 C 0.2872(9) -0.1782(5) 0.1301(5) 0.0369(16) Uani 1 1 d .
C23 C 0.1854(8) -0.0756(5) 0.1623(5) 0.0394(17) Uani 1 1 d .
H9 H 0.1228 -0.0214 0.1152 0.047 Uiso 1 1 calc R
C24 C 0.1755(8) -0.0526(5) 0.2640(5) 0.0360(16) Uani 1 1 d .
H10 H 0.1050 0.0169 0.2859 0.043 Uiso 1 1 calc R
C25 C 0.3038(9) -0.1999(5) 0.0190(6) 0.0420(17) Uani 1 1 d .
F7 F 0.1523(5) -0.1510(3) -0.0197(3) 0.0488(11) Uani 1 1 d .
F8 F 0.3498(5) -0.3075(3) 0.0045(3) 0.0503(11) Uani 1 1 d .
F9 F 0.4201(5) -0.1544(3) -0.0471(3) 0.0486(11) Uani 1 1 d .
C26 C 0.2258(8) 0.1441(5) 0.6990(5) 0.0347(15) Uani 1 1 d .
C27 C 0.3157(8) 0.0846(5) 0.7790(5) 0.0339(15) Uani 1 1 d .
H11 H 0.3959 0.0141 0.7677 0.041 Uiso 1 1 calc R
C28 C 0.2919(8) 0.1251(5) 0.8756(5) 0.0364(16) Uani 1 1 d .
H12 H 0.3548 0.0830 0.9285 0.044 Uiso 1 1 calc R
C29 C 0.1719(8) 0.2305(5) 0.8922(5) 0.0341(15) Uani 1 1 d .
C30 C 0.0780(8) 0.2901(5) 0.8153(5) 0.0374(16) Uani 1 1 d .
H13 H -0.0040 0.3599 0.8272 0.045 Uiso 1 1 calc R
C31 C 0.1041(8) 0.2471(5) 0.7193(5) 0.0360(16) Uani 1 1 d .
H14 H 0.0384 0.2883 0.6672 0.043 Uiso 1 1 calc R
C32 C 0.1523(9) 0.2786(6) 0.9916(6) 0.0465(19) Uani 1 1 d .
F10 F 0.1660(5) 0.2005(3) 1.0755(3) 0.0507(11) Uani 1 1 d .
F11 F -0.0059(5) 0.3554(3) 1.0148(3) 0.0499(11) Uani 1 1 d .
F12 F 0.2727(5) 0.3324(3) 0.9899(3) 0.0528(11) Uani 1 1 d .

loop_
_atom_site_aniso_label
_atom_site_aniso_U_11
_atom_site_aniso_U_22
_atom_site_aniso_U_33
_atom_site_aniso_U_23
_atom_site_aniso_U_13
_atom_site_aniso_U_12
C1 0.035(4) 0.023(3) 0.036(4) -0.006(3) -0.004(3) -0.003(3)
C2 0.033(3) 0.021(3) 0.039(4) 0.000(3) -0.002(3) -0.005(3)
C3 0.041(4) 0.024(3) 0.038(4) -0.002(3) -0.003(3) -0.011(3)
C4 0.037(4) 0.022(3) 0.043(4) -0.004(3) 0.007(3) -0.007(3)
C5 0.032(4) 0.019(3) 0.045(4) -0.004(3) 0.001(3) -0.002(3)
C6 0.033(4) 0.030(3) 0.046(4) -0.003(3) -0.003(3) -0.012(3)
C7 0.031(4) 0.017(3) 0.053(4) -0.004(3) 0.003(3) -0.005(3)
C8 0.026(3) 0.023(3) 0.040(4) -0.007(3) 0.005(3) -0.006(3)
C9 0.031(4) 0.021(3) 0.044(4) -0.004(3) -0.001(3) -0.004(3)
C10 0.034(4) 0.023(3) 0.046(4) 0.000(3) -0.004(3) -0.007(3)
C11 0.035(4) 0.018(3) 0.034(4) 0.000(3) -0.004(3) -0.002(3)
C12 0.034(4) 0.024(3) 0.049(4) -0.012(3) 0.001(3) -0.005(3)
C13 0.026(3) 0.021(3) 0.058(4) -0.007(3) 0.005(3) -0.005(3)
C14 0.029(3) 0.029(3) 0.044(4) -0.007(3) 0.001(3) -0.005(3)
C15 0.037(4) 0.020(3) 0.046(4) -0.006(3) -0.005(3) -0.002(3)
C16 0.034(4) 0.019(3) 0.043(4) 0.000(3) -0.006(3) -0.001(3)
C17 0.046(4) 0.033(4) 0.056(5) -0.015(3) -0.007(4) -0.008(3)
F1 0.047(2) 0.026(2) 0.072(3) 0.007(2) -0.018(2) -0.0063(18)
F2 0.039(2) 0.034(2) 0.072(3) -0.002(2) 0.0025(19) -0.0126(18)
F3 0.086(3) 0.033(2) 0.047(3) -0.0067(18) 0.000(2) -0.029(2)
C18 0.049(4) 0.026(4) 0.044(4) 0.001(3) -0.009(3) -0.009(3)
F4 0.043(2) 0.022(2) 0.074(3) -0.0086(19) -0.004(2) -0.0002(17)
F5 0.039(2) 0.027(2) 0.060(3) -0.0081(18) -0.0047(19) -0.0074(17)
F6 0.068(3) 0.034(2) 0.048(3) 0.0001(19) -0.006(2) -0.019(2)
C19 0.034(4) 0.026(3) 0.038(4) -0.008(3) 0.004(3) -0.012(3)
C20 0.031(4) 0.027(3) 0.054(5) 0.003(3) -0.009(3) -0.007(3)
C21 0.040(4) 0.025(3) 0.042(4) -0.007(3) -0.002(3) -0.009(3)
C22 0.043(4) 0.024(3) 0.046(4) -0.012(3) 0.000(3) -0.014(3)
C23 0.038(4) 0.029(4) 0.050(4) 0.000(3) -0.011(3) -0.009(3)
C24 0.035(4) 0.025(3) 0.048(4) -0.001(3) -0.016(3) -0.005(3)
C25 0.040(4) 0.029(4) 0.053(5) 0.006(3) -0.011(3) -0.008(3)
F7 0.046(2) 0.049(3) 0.049(3) -0.012(2) -0.0052(19) -0.010(2)
F8 0.070(3) 0.034(2) 0.050(3) -0.0133(19) -0.008(2) -0.017(2)
F9 0.045(2) 0.048(2) 0.049(3) -0.004(2) 0.0010(19) -0.0156(19)
C26 0.029(3) 0.026(3) 0.048(4) -0.012(3) -0.003(3) -0.006(3)
C27 0.030(4) 0.025(3) 0.041(4) -0.008(3) 0.000(3) -0.003(3)
C28 0.033(4) 0.030(4) 0.044(4) -0.008(3) -0.001(3) -0.007(3)
C29 0.038(4) 0.027(3) 0.035(4) -0.010(3) 0.001(3) -0.007(3)
C30 0.037(4) 0.024(3) 0.047(4) -0.006(3) 0.000(3) -0.007(3)
C31 0.031(4) 0.024(3) 0.048(4) -0.001(3) -0.003(3) -0.005(3)
C32 0.034(4) 0.028(4) 0.066(5) -0.009(4) 0.002(3) 0.003(3)
F10 0.064(3) 0.039(2) 0.048(3) -0.001(2) -0.008(2) -0.016(2)
F11 0.053(3) 0.040(2) 0.053(3) -0.0183(19) 0.0033(19) -0.0078(19)
F12 0.052(3) 0.046(2) 0.068(3) -0.018(2) -0.004(2) -0.024(2)

loop_
_atom_type_symbol
_atom_type_description
_atom_type_scat_dispersion_real
_atom_type_scat_dispersion_imag
_atom_type_scat_source
C C 0.0033 0.0016 'International Tables Vol C Tables 4.2.6.8 and 6.1.1.4'
H H 0.0000 0.0000 'International Tables Vol C Tables 4.2.6.8 and 6.1.1.4'
F F 0.0171 0.0103 'International Tables Vol C Tables 4.2.6.8 and 6.1.1.4'

loop_
_geom_angle_atom_site_label_1
_geom_angle_atom_site_label_2
_geom_angle_atom_site_label_3
_geom_angle
C2 C1 C6 120.9(6)
C2 C1 C9 133.8(6)
C6 C1 C9 105.3(5)
C1 C2 C3 119.2(6)
C1 C2 H1 120.4
C3 C2 H1 120.4
C2 C3 C4 120.2(6)
C2 C3 H2 119.9
C4 C3 H2 119.9
C5 C4 C3 122.3(6)
C5 C4 C17 121.4(6)
C3 C4 C17 116.2(6)
C4 C5 C6 117.2(6)
C4 C5 H3 121.4
C6 C5 H3 121.4
C5 C6 C1 120.2(6)
C5 C6 C7 129.9(6)
C1 C6 C7 109.9(6)
C8 C7 C19 125.9(6)
C8 C7 C6 106.6(6)
C19 C7 C6 127.5(6)
C7 C8 C9 111.1(6)
C7 C8 C16 143.7(6)
C9 C8 C16 105.1(5)
C10 C9 C8 112.6(6)
C10 C9 C1 140.2(6)
C8 C9 C1 107.0(5)
C9 C10 C26 131.0(6)
C9 C10 C11 105.4(6)
C26 C10 C11 123.6(6)
C12 C11 C16 121.3(6)
C12 C11 C10 128.9(6)
C16 C11 C10 109.8(6)
C11 C12 C13 117.7(6)
C11 C12 H4 121.2
C13 C12 H4 121.2
C14 C13 C12 121.7(6)
C14 C13 C18 121.8(6)
C12 C13 C18 116.5(6)
C13 C14 C15 119.9(6)
C13 C14 H5 120.0
C15 C14 H5 120.0
C16 C15 C14 119.4(6)
C16 C15 H6 120.3
C14 C15 H6 120.3
C15 C16 C11 119.9(6)
C15 C16 C8 132.9(6)
C11 C16 C8 107.1(5)
F1 C17 F2 106.9(6)
F1 C17 F3 106.3(6)
F2 C17 F3 106.4(6)
F1 C17 C4 112.5(6)
F2 C17 C4 113.0(5)
F3 C17 C4 111.3(6)
F6 C18 F5 108.2(6)
F6 C18 F4 106.5(5)
F5 C18 F4 104.7(6)
F6 C18 C13 112.4(6)
F5 C18 C13 113.4(5)
F4 C18 C13 111.1(6)
C24 C19 C20 118.3(6)
C24 C19 C7 119.4(6)
C20 C19 C7 122.3(6)
C21 C20 C19 120.4(6)
C21 C20 H7 119.8
C19 C20 H7 119.8
C20 C21 C22 120.5(6)
C20 C21 H8 119.7
C22 C21 H8 119.7
C23 C22 C21 120.1(7)
C23 C22 C25 119.5(6)
C21 C22 C25 120.3(6)
C22 C23 C24 119.9(6)
C22 C23 H9 120.0
C24 C23 H9 120.0
C23 C24 C19 120.6(6)
C23 C24 H10 119.7
C19 C24 H10 119.7
F8 C25 F9 107.2(6)
F8 C25 F7 106.3(6)
F9 C25 F7 104.0(5)
F8 C25 C22 114.7(5)
F9 C25 C22 111.8(6)
F7 C25 C22 112.2(6)
C27 C26 C31 117.4(6)
C27 C26 C10 123.0(6)
C31 C26 C10 119.6(6)
C26 C27 C28 122.5(6)
C26 C27 H11 118.7
C28 C27 H11 118.7
C27 C28 C29 118.5(6)
C27 C28 H12 120.7
C29 C28 H12 120.7
C30 C29 C28 120.2(6)
C30 C29 C32 120.2(6)
C28 C29 C32 119.5(6)
C29 C30 C31 120.0(6)
C29 C30 H13 120.0
C31 C30 H13 120.0
C30 C31 C26 121.3(6)
C30 C31 H14 119.3
C26 C31 H14 119.3
F10 C32 F12 106.2(6)
F10 C32 F11 106.1(6)
F12 C32 F11 105.8(5)
F10 C32 C29 112.5(6)
F12 C32 C29 113.4(6)
F11 C32 C29 112.3(6)

loop_
_geom_bond_atom_site_label_1
_geom_bond_atom_site_label_2
_geom_bond_distance
C1 C2 1.366(9)
C1 C6 1.444(9)
C1 C9 1.500(9)
C2 C3 1.413(8)
C2 H1 0.9500
C3 C4 1.415(9)
C3 H2 0.9500
C4 C5 1.386(9)
C4 C17 1.524(9)
C5 C6 1.432(9)
C5 H3 0.9500
C6 C7 1.494(9)
C7 C8 1.385(9)
C7 C19 1.478(9)
C8 C9 1.464(9)
C8 C16 1.489(8)
C9 C10 1.380(9)
C10 C26 1.465(9)
C10 C11 1.497(9)
C11 C12 1.409(9)
C11 C16 1.421(9)
C12 C13 1.438(9)
C12 H4 0.9500
C13 C14 1.385(9)
C13 C18 1.517(9)
C14 C15 1.433(9)
C14 H5 0.9500
C15 C16 1.410(9)
C15 H6 0.9500
C17 F1 1.335(8)
C17 F2 1.349(8)
C17 F3 1.367(8)
C18 F6 1.328(8)
C18 F5 1.352(8)
C18 F4 1.376(8)
C19 C24 1.411(9)
C19 C20 1.428(9)
C20 C21 1.381(9)
C20 H7 0.9500
C21 C22 1.400(9)
C21 H8 0.9500
C22 C23 1.396(9)
C22 C25 1.504(10)
C23 C24 1.399(10)
C23 H9 0.9500
C24 H10 0.9500
C25 F8 1.341(8)
C25 F9 1.360(8)
C25 F7 1.379(7)
C26 C27 1.399(9)
C26 C31 1.411(8)
C27 C28 1.404(9)
C27 H11 0.9500
C28 C29 1.420(9)
C28 H12 0.9500
C29 C30 1.386(9)
C29 C32 1.494(10)
C30 C31 1.409(9)
C30 H13 0.9500
C31 H14 0.9500
C32 F10 1.357(8)
C32 F12 1.371(9)
C32 F11 1.378(7)

loop_
_geom_torsion_atom_site_label_1
_geom_torsion_atom_site_label_2
_geom_torsion_atom_site_label_3
_geom_torsion_atom_site_label_4
_geom_torsion
C6 C1 C2 C3 -1.0(9)
C9 C1 C2 C3 176.4(6)
C1 C2 C3 C4 1.7(9)
C2 C3 C4 C5 -2.9(10)
C2 C3 C4 C17 -178.9(6)
C3 C4 C5 C6 3.2(9)
C17 C4 C5 C6 179.0(6)
C4 C5 C6 C1 -2.4(9)
C4 C5 C6 C7 179.4(6)
C2 C1 C6 C5 1.4(9)
C9 C1 C6 C5 -176.7(5)
C2 C1 C6 C7 179.9(5)
C9 C1 C6 C7 1.8(7)
C5 C6 C7 C8 177.0(6)
C1 C6 C7 C8 -1.3(7)
C5 C6 C7 C19 -0.6(11)
C1 C6 C7 C19 -178.9(6)
C19 C7 C8 C9 177.9(6)
C6 C7 C8 C9 0.2(7)
C19 C7 C8 C16 1.7(13)
C6 C7 C8 C16 -176.0(8)
C7 C8 C9 C10 -174.8(5)
C16 C8 C9 C10 2.9(7)
C7 C8 C9 C1 0.9(7)
C16 C8 C9 C1 178.6(5)
C2 C1 C9 C10 -5.6(14)
C6 C1 C9 C10 172.1(8)
C2 C1 C9 C8 -179.4(7)
C6 C1 C9 C8 -1.7(6)
C8 C9 C10 C26 175.0(6)
C1 C9 C10 C26 1.4(14)
C8 C9 C10 C11 -3.1(7)
C1 C9 C10 C11 -176.7(7)
C9 C10 C11 C12 -175.9(6)
C26 C10 C11 C12 5.8(10)
C9 C10 C11 C16 2.2(7)
C26 C10 C11 C16 -176.1(6)
C16 C11 C12 C13 1.0(9)
C10 C11 C12 C13 178.8(6)
C11 C12 C13 C14 -2.3(9)
C11 C12 C13 C18 176.5(6)
C12 C13 C14 C15 3.0(9)
C18 C13 C14 C15 -175.8(6)
C13 C14 C15 C16 -2.2(9)
C14 C15 C16 C11 0.9(9)
C14 C15 C16 C8 -176.6(6)
C12 C11 C16 C15 -0.3(9)
C10 C11 C16 C15 -178.5(5)
C12 C11 C16 C8 177.8(5)
C10 C11 C16 C8 -0.4(7)
C7 C8 C16 C15 -7.3(14)
C9 C8 C16 C15 176.4(6)
C7 C8 C16 C11 175.0(8)
C9 C8 C16 C11 -1.3(7)
C5 C4 C17 F1 133.0(7)
C3 C4 C17 F1 -50.9(8)
C5 C4 C17 F2 -105.8(7)
C3 C4 C17 F2 70.2(8)
C5 C4 C17 F3 13.8(9)
C3 C4 C17 F3 -170.2(6)
C14 C13 C18 F6 -5.3(9)
C12 C13 C18 F6 175.9(5)
C14 C13 C18 F5 -128.5(7)
C12 C13 C18 F5 52.7(8)
C14 C13 C18 F4 113.9(7)
C12 C13 C18 F4 -64.9(8)
C8 C7 C19 C24 -39.7(10)
C6 C7 C19 C24 137.4(7)
C8 C7 C19 C20 138.6(7)
C6 C7 C19 C20 -44.2(9)
C24 C19 C20 C21 3.2(9)
C7 C19 C20 C21 -175.1(6)
C19 C20 C21 C22 -1.5(10)
C20 C21 C22 C23 -0.7(10)
C20 C21 C22 C25 177.4(6)
C21 C22 C23 C24 1.1(10)
C25 C22 C23 C24 -177.0(6)
C22 C23 C24 C19 0.7(10)
C20 C19 C24 C23 -2.9(10)
C7 C19 C24 C23 175.5(6)
C23 C22 C25 F8 -157.6(6)
C21 C22 C25 F8 24.3(9)
C23 C22 C25 F9 80.1(8)
C21 C22 C25 F9 -98.0(7)
C23 C22 C25 F7 -36.2(8)
C21 C22 C25 F7 145.6(6)
C9 C10 C26 C27 46.0(11)
C11 C10 C26 C27 -136.2(7)
C9 C10 C26 C31 -133.0(7)
C11 C10 C26 C31 44.8(9)
C31 C26 C27 C28 -1.7(10)
C10 C26 C27 C28 179.2(6)
C26 C27 C28 C29 0.0(10)
C27 C28 C29 C30 1.5(10)
C27 C28 C29 C32 -176.2(6)
C28 C29 C30 C31 -1.3(10)
C32 C29 C30 C31 176.4(6)
C29 C30 C31 C26 -0.5(10)
C27 C26 C31 C30 2.0(9)
C10 C26 C31 C30 -179.0(6)
C30 C29 C32 F10 145.2(6)
C28 C29 C32 F10 -37.1(8)
C30 C29 C32 F12 -94.2(7)
C28 C29 C32 F12 83.5(8)
C30 C29 C32 F11 25.6(9)
C28 C29 C32 F11 -156.7(6)
